data_4079595
loop_
_publ_author_name
'Wright, Phillip J.'
'Muzzioli, Sara'
'Werrett, Melissa V.'
'Raiteri, Paolo'
'Skelton, Brian W.'
'Silvester, Debbie S.'
'Stagni, Stefano'
'Massi, Massimiliano'

_publ_section_title
;
 Synthesis, Photophysical and Electrochemical Investigation of Dinuclear
 Tetrazolato-Bridged Rhenium Complexes
;
_journal_issue 21
_journal_name_full Organometallics
_journal_page_first 7566
_journal_paper_doi 10.1021/om300870a
_journal_volume 31
_journal_year 2012
_chemical_formula_moiety 'C36 H20 N9 O6 P Re2, 2.5(C H2 Cl2), F6 P'
_chemical_formula_sum 'C38.5 H25 Cl5 F6 N9 O6 P Re2'
_chemical_formula_weight 1404.3
_space_group_IT_number 2
_symmetry_cell_setting triclinic
_symmetry_space_group_name_Hall '-P 1'
_symmetry_space_group_name_H-M 'P -1'
_atom_sites_solution_hydrogens geom
_atom_sites_solution_primary direct
_atom_sites_solution_secondary difmap
_audit_creation_date 2011-10-20T09:20:45-00:00
_audit_creation_method 'WinGX routine CIF_UPDATE'
_cell_angle_alpha 72.813(7)
_cell_angle_beta 63.262(8)
_cell_angle_gamma 75.253(7)
_cell_formula_units_Z 2
_cell_length_a 13.5106(11)
_cell_length_b 13.9668(12)
_cell_length_c 14.3512(10)
_cell_measurement_reflns_used 4347
_cell_measurement_temperature 100(2)
_cell_measurement_theta_max 29.1393
_cell_measurement_theta_min 3.5752
_cell_volume 2286.9(4)
_computing_cell_refinement
;
        CrysAlisPro, Oxford Diffraction Ltd.,
        Version 1.171.33.52 (release 06-11-2009 CrysAlis171 .NET)
        (compiled Nov  6 2009,16:24:50)
;
_computing_data_collection
;
        CrysAlisPro, Oxford Diffraction Ltd.,
        Version 1.171.33.52 (release 06-11-2009 CrysAlis171 .NET)
        (compiled Nov  6 2009,16:24:50)
;
_computing_data_reduction
;
        CrysAlisPro, Oxford Diffraction Ltd.,
        Version 1.171.33.52 (release 06-11-2009 CrysAlis171 .NET)
        (compiled Nov  6 2009,16:24:50)
;
_computing_molecular_graphics 'OrtepII (Johnson, C. K. (1976)'
_computing_publication_material 'WinGX Farrugia, L. J. (1999)'
_computing_structure_refinement 'SHELXL-97 (Sheldrick, 2008)'
_diffrn_ambient_temperature 100(2)
_diffrn_detector_area_resol_mean 10.4738
_diffrn_measured_fraction_theta_full 0.996
_diffrn_measured_fraction_theta_max 0.996
_diffrn_measurement_device_type 'Oxford Diffraction Gemini diffractometer'
_diffrn_measurement_method '\w scans'
_diffrn_orient_matrix_UB_11 -0.0535178833
_diffrn_orient_matrix_UB_12 0.026728023
_diffrn_orient_matrix_UB_13 0.0260917376
_diffrn_orient_matrix_UB_21 -0.0053278688
_diffrn_orient_matrix_UB_22 -0.0346113929
_diffrn_orient_matrix_UB_23 0.0489451686
_diffrn_orient_matrix_UB_31 0.0253084993
_diffrn_orient_matrix_UB_32 0.0312911016
_diffrn_orient_matrix_UB_33 0.0114907998
_diffrn_radiation_monochromator graphite
_diffrn_radiation_type MoK\a
_diffrn_radiation_wavelength 0.71073
_diffrn_reflns_av_R_equivalents 0.0957
_diffrn_reflns_av_unetI/netI 0.2288
_diffrn_reflns_limit_h_max 15
_diffrn_reflns_limit_h_min -16
_diffrn_reflns_limit_k_max 13
_diffrn_reflns_limit_k_min -16
_diffrn_reflns_limit_l_max 16
_diffrn_reflns_limit_l_min -17
_diffrn_reflns_number 18329
_diffrn_reflns_theta_full 25.5
_diffrn_reflns_theta_max 25.5
_diffrn_reflns_theta_min 3.58
_exptl_absorpt_coefficient_mu 5.697
_exptl_absorpt_correction_T_max 0.933
_exptl_absorpt_correction_T_min 0.608
_exptl_absorpt_correction_type analytical
_exptl_absorpt_process_details
;
        CrysAlisPro, Oxford Diffraction Ltd.,
        Version 1.171.33.52 (release 06-11-2009 CrysAlis171 .NET)
        (compiled Nov  6 2009,16:24:50)
Analytical numeric absorption correction using a multifaceted crystal
                        model based on expressions derived by R.C. Clark & J.S.
        (Clark, R. C. & Reid, J. S. (1995). Acta Cryst. A51, 887-897)
;
_exptl_crystal_colour colourless
_exptl_crystal_density_diffrn 2.039
_exptl_crystal_density_method 'not measured'
_exptl_crystal_description needle
_exptl_crystal_F_000 1342
_exptl_crystal_size_max 0.45
_exptl_crystal_size_mid 0.06
_exptl_crystal_size_min 0.02
_refine_diff_density_max 2.271
_refine_diff_density_min -1.034
_refine_diff_density_rms 0.207
_refine_ls_extinction_method none
_refine_ls_goodness_of_fit_ref 0.803
_refine_ls_hydrogen_treatment constr
_refine_ls_matrix_type full
_refine_ls_number_parameters 640
_refine_ls_number_reflns 8496
_refine_ls_number_restraints 122
_refine_ls_restrained_S_all 0.808
_refine_ls_R_factor_all 0.1446
_refine_ls_R_factor_gt 0.0593
_refine_ls_shift/su_max 0.008
_refine_ls_shift/su_mean 0
_refine_ls_structure_factor_coef Fsqd
_refine_ls_weighting_details 'calc w=1/[\s^2^(Fo^2^)+(0.0475P)^2^] where P=(Fo^2^+2Fc^2^)/3'
_refine_ls_weighting_scheme calc
_refine_ls_wR_factor_gt 0.1044
_refine_ls_wR_factor_ref 0.1165
_reflns_number_gt 3905
_reflns_number_total 8496
_reflns_threshold_expression I>2\s(I)
_cod_data_source_file om300870a_si_003.cif
_cod_data_source_block mxm36
_cod_original_cell_volume 2286.9(3)
_cod_original_sg_symbol_Hall '-p 1'
_cod_original_formula_sum 'C38.50 H25 Cl5 F6 N9 O6 P Re2'
_cod_database_code 4079595

loop_
_symmetry_equiv_pos_as_xyz
'x, y, z'
'-x, -y, -z'

loop_
_atom_site_label
_atom_site_type_symbol
_atom_site_fract_x
_atom_site_fract_y
_atom_site_fract_z
_atom_site_U_iso_or_equiv
_atom_site_adp_type
_atom_site_occupancy
_atom_site_symmetry_multiplicity
_atom_site_calc_flag
_atom_site_refinement_flags
_atom_site_disorder_assembly
_atom_site_disorder_group
Re1 Re 0.70363(5) 0.60342(4) 0.49356(4) 0.03303(19) Uani 1 1 d . . .
Re2 Re 1.03399(5) 1.28680(4) 0.16163(4) 0.03625(19) Uani 1 1 d . . .
C11 C 0.6149(13) 0.6937(10) 0.4204(10) 0.043(4) Uani 1 1 d . . .
O11 O 0.5590(8) 0.7469(7) 0.3788(7) 0.045(2) Uani 1 1 d . . .
C21 C 0.6395(13) 0.4912(12) 0.5025(10) 0.058(4) Uani 1 1 d . . .
O21 O 0.6040(9) 0.4223(7) 0.5028(8) 0.066(3) Uani 1 1 d . . .
C31 C 0.8153(11) 0.5791(9) 0.3588(10) 0.033(3) Uani 1 1 d U . .
O31 O 0.8820(8) 0.5629(6) 0.2776(7) 0.052(3) Uani 1 1 d . . .
C41 C 0.8966(14) 1.3241(10) 0.1710(10) 0.046(4) Uani 1 1 d U . .
O41 O 0.8003(10) 1.3520(7) 0.1741(8) 0.068(3) Uani 1 1 d . . .
C61 C 0.9839(12) 1.3212(10) 0.2904(11) 0.048(4) Uani 1 1 d U . .
O61 O 0.9531(12) 1.3445(8) 0.3757(8) 0.101(5) Uani 1 1 d . . .
C71 C 1.0653(13) 1.4243(11) 0.0927(9) 0.048(4) Uani 1 1 d . . .
O71 O 1.0780(8) 1.5065(7) 0.0563(7) 0.047(3) Uani 1 1 d . . .
N11 N 0.7859(10) 0.5135(8) 0.5981(8) 0.038(3) Uani 1 1 d . . .
C12 C 0.7289(11) 0.5239(8) 0.7020(9) 0.026(3) Uani 1 1 d U . .
C13 C 0.7728(12) 0.4732(10) 0.7810(10) 0.034(3) Uani 1 1 d . . .
C14 C 0.8721(14) 0.4083(11) 0.7512(10) 0.049(4) Uani 1 1 d . . .
H14 H 0.9034 0.3728 0.8015 0.059 Uiso 1 1 calc R . .
C15 C 0.9255(12) 0.3957(9) 0.6466(10) 0.042(4) Uani 1 1 d . . .
H15 H 0.9921 0.3487 0.6262 0.051 Uiso 1 1 calc R . .
C16 C 0.8838(12) 0.4502(9) 0.5716(10) 0.039(4) Uani 1 1 d . . .
H16 H 0.9248 0.4431 0.4996 0.047 Uiso 1 1 calc R . .
C17 C 0.7111(13) 0.4909(11) 0.8857(10) 0.041(4) Uani 1 1 d . . .
H17 H 0.7387 0.4565 0.9389 0.049 Uiso 1 1 calc R . .
N21 N 0.5917(10) 0.6340(8) 0.6496(8) 0.033(3) Uani 1 1 d U . .
C22 C 0.6284(10) 0.5887(9) 0.7304(9) 0.029(3) Uani 1 1 d . . .
C23 C 0.5671(12) 0.6046(10) 0.8353(11) 0.038(3) Uani 1 1 d . . .
C24 C 0.4653(13) 0.6676(12) 0.8575(10) 0.050(4) Uani 1 1 d . . .
H24 H 0.4225 0.679 0.9279 0.06 Uiso 1 1 calc R . .
C25 C 0.4246(12) 0.7141(11) 0.7802(11) 0.052(4) Uani 1 1 d . . .
H25 H 0.3545 0.7566 0.7945 0.063 Uiso 1 1 calc R . .
C26 C 0.4957(14) 0.6935(11) 0.6777(11) 0.048(4) Uani 1 1 d . . .
H26 H 0.4705 0.7269 0.6225 0.058 Uiso 1 1 calc R . .
C27 C 0.6137(13) 0.5555(11) 0.9124(9) 0.042(4) Uani 1 1 d . . .
H27 H 0.5762 0.5683 0.9825 0.05 Uiso 1 1 calc R . .
N31 N 1.2021(9) 1.2274(7) 0.1446(8) 0.033(3) Uani 1 1 d U . .
C32 C 1.2700(11) 1.1904(9) 0.0545(10) 0.032(3) Uani 1 1 d . . .
C33 C 1.3795(14) 1.1488(9) 0.0323(11) 0.040(4) Uani 1 1 d . . .
C34 C 1.4237(13) 1.1452(11) 0.1040(12) 0.055(4) Uani 1 1 d . . .
H34 H 1.5001 1.1186 0.0892 0.066 Uiso 1 1 calc R . .
C35 C 1.3591(13) 1.1791(10) 0.1940(11) 0.048(4) Uani 1 1 d U . .
H35 H 1.389 1.176 0.2435 0.058 Uiso 1 1 calc R . .
C36 C 1.2484(12) 1.2188(9) 0.2144(10) 0.041(4) Uani 1 1 d U . .
H36 H 1.2027 1.2408 0.2794 0.049 Uiso 1 1 calc R . .
C37 C 1.4481(12) 1.1131(10) -0.0677(11) 0.050(4) Uani 1 1 d . . .
H37 H 1.5253 1.0873 -0.0867 0.061 Uiso 1 1 calc R . .
N41 N 1.1111(8) 1.2351(7) 0.0127(7) 0.026(2) Uani 1 1 d U . .
C42 C 1.2198(11) 1.1925(9) -0.0144(9) 0.024(3) Uani 1 1 d U . .
C43 C 1.2823(11) 1.1557(9) -0.1093(10) 0.032(3) Uani 1 1 d . . .
C44 C 1.2301(12) 1.1600(9) -0.1729(9) 0.032(3) Uani 1 1 d U . .
H44 H 1.2694 1.1328 -0.2355 0.038 Uiso 1 1 calc R . .
C45 C 1.1236(13) 1.2027(9) -0.1467(9) 0.037(4) Uani 1 1 d . . .
H45 H 1.0873 1.2085 -0.192 0.045 Uiso 1 1 calc R . .
C46 C 1.0666(11) 1.2381(8) -0.0538(9) 0.033(3) Uani 1 1 d . . .
H46 H 0.9903 1.2667 -0.0361 0.04 Uiso 1 1 calc R . .
C47 C 1.3972(13) 1.1183(10) -0.1309(11) 0.047(4) Uani 1 1 d . . .
H47 H 1.4415 1.095 -0.1955 0.056 Uiso 1 1 calc R . .
N1 N 0.8180(8) 0.8015(7) 0.3950(7) 0.033(3) Uani 1 1 d U . .
N2 N 0.7848(8) 0.7267(7) 0.4816(7) 0.029(2) Uani 1 1 d U . .
N3 N 0.8098(10) 0.7339(8) 0.5569(8) 0.047(3) Uani 1 1 d U . .
N4 N 0.8599(11) 0.8182(9) 0.5232(8) 0.057(4) Uani 1 1 d . . .
C5 C 0.8639(11) 0.8551(9) 0.4244(8) 0.031(3) Uani 1 1 d . . .
C51 C 0.9112(11) 0.9485(9) 0.3581(9) 0.036(3) Uani 1 1 d . . .
C52 C 0.9673(12) 0.9931(11) 0.3898(10) 0.052(4) Uani 1 1 d U . .
H52 H 0.9783 0.9623 0.4536 0.062 Uiso 1 1 calc R . .
C53 C 1.0073(12) 1.0822(10) 0.3290(11) 0.052(4) Uani 1 1 d U . .
H53 H 1.0444 1.1122 0.3535 0.062 Uiso 1 1 calc R . .
N54 N 0.9976(8) 1.1289(7) 0.2381(7) 0.030(3) Uani 1 1 d . . .
C55 C 0.9488(11) 1.0842(10) 0.2059(10) 0.039(4) Uani 1 1 d . . .
H55 H 0.9419 1.1157 0.1403 0.047 Uiso 1 1 calc R . .
C56 C 0.9064(12) 0.9939(9) 0.2607(9) 0.040(4) Uani 1 1 d . . .
H56 H 0.8744 0.9636 0.2315 0.048 Uiso 1 1 calc R . .
P1 P 0.2093(4) 0.8650(3) 0.0283(3) 0.0580(12) Uani 1 1 d . . .
F1 F 0.3026(7) 0.9005(6) -0.0879(6) 0.068(2) Uani 1 1 d . . .
F2 F 0.1942(7) 0.7754(7) -0.0115(8) 0.087(3) Uani 1 1 d . . .
F3 F 0.1183(7) 0.8255(6) 0.1436(6) 0.072(3) Uani 1 1 d . . .
F4 F 0.2258(8) 0.9517(6) 0.0684(7) 0.076(3) Uani 1 1 d . . .
F5 F 0.1161(8) 0.9352(7) -0.0054(7) 0.087(3) Uani 1 1 d . . .
F6 F 0.3060(8) 0.7914(7) 0.0603(7) 0.086(3) Uani 1 1 d . . .
Cl11 Cl 0.3169(6) 0.4193(4) -0.1467(6) 0.159(3) Uani 1 1 d D . .
Cl12 Cl 0.5450(4) 0.3506(4) -0.1811(4) 0.1070(19) Uani 1 1 d D . .
C10 C 0.4442(12) 0.4059(16) -0.2290(14) 0.109(7) Uani 1 1 d DU . .
H10A H 0.4625 0.4738 -0.2722 0.131 Uiso 1 1 calc R . .
H10B H 0.4502 0.3656 -0.2782 0.131 Uiso 1 1 calc R . .
Cl21 Cl 0.1991(12) 0.7707(6) 0.4166(7) 0.119(5) Uani 0.5 1 d PD A 1
Cl22 Cl 0.2707(10) 0.9596(7) 0.2837(8) 0.086(3) Uani 0.5 1 d PD A 1
C20 C 0.234(3) 0.849(2) 0.299(2) 0.087(13) Uani 0.5 1 d P A 1
H20A H 0.1696 0.8632 0.2783 0.104 Uiso 0.5 1 calc PR A 1
H20B H 0.2968 0.812 0.2463 0.104 Uiso 0.5 1 calc PR A 1
Cl31 Cl 0.2893(10) 0.9376(8) 0.3503(9) 0.107(4) Uani 0.5 1 d PD B 2
Cl32 Cl 0.2756(10) 0.8178(9) 0.5609(8) 0.125(4) Uani 0.5 1 d PD B 2
C30 C 0.280(4) 0.8195(19) 0.437(2) 0.120(15) Uani 0.5 1 d PDU B 2
H30A H 0.3456 0.7714 0.402 0.144 Uiso 0.5 1 calc PR B 2
H30B H 0.2121 0.7951 0.4483 0.144 Uiso 0.5 1 calc PR B 2
Cl41 Cl 0.453(2) 0.9750(8) 0.6166(12) 0.385(11) Uani 1 1 d D . 3
C40 C 0.410(8) 0.983(8) 0.519(6) 0.31(5) Uani 0.5 1 d PDU . 3
H40A H 0.3429 1.0348 0.5247 0.369 Uiso 0.5 1 calc PR . 3
H40B H 0.3927 0.9171 0.5221 0.369 Uiso 0.5 1 calc PR . 3

loop_
_atom_site_aniso_label
_atom_site_aniso_U_11
_atom_site_aniso_U_22
_atom_site_aniso_U_33
_atom_site_aniso_U_23
_atom_site_aniso_U_13
_atom_site_aniso_U_12
Re1 0.0519(5) 0.0259(3) 0.0262(3) -0.0012(3) -0.0161(3) -0.0182(3)
Re2 0.0611(5) 0.0224(3) 0.0254(3) -0.0004(3) -0.0149(3) -0.0166(3)
C11 0.060(11) 0.029(8) 0.044(8) -0.005(7) -0.023(8) -0.014(8)
O11 0.044(6) 0.046(6) 0.050(6) 0.000(5) -0.025(5) -0.014(5)
C21 0.072(12) 0.052(10) 0.034(8) 0.008(8) -0.010(8) -0.029(10)
O21 0.092(9) 0.033(6) 0.100(8) -0.014(6) -0.055(7) -0.023(6)
C31 0.036(4) 0.025(4) 0.034(4) -0.004(3) -0.011(3) -0.006(3)
O31 0.074(8) 0.035(6) 0.040(6) -0.016(5) -0.020(6) 0.008(5)
C41 0.050(5) 0.038(5) 0.049(5) -0.011(3) -0.013(3) -0.016(3)
O41 0.080(9) 0.035(6) 0.083(8) -0.015(5) -0.023(7) -0.017(6)
C61 0.056(7) 0.030(6) 0.044(6) 0.015(5) -0.018(6) -0.014(5)
O61 0.196(14) 0.049(7) 0.036(6) -0.007(6) -0.035(8) -0.005(8)
C71 0.092(13) 0.034(9) 0.019(7) -0.005(7) -0.018(8) -0.024(9)
O71 0.068(7) 0.026(5) 0.047(6) 0.005(5) -0.022(5) -0.024(5)
N11 0.061(9) 0.024(6) 0.040(7) -0.010(5) -0.025(6) -0.012(6)
C12 0.037(6) 0.018(5) 0.022(5) -0.005(4) -0.005(5) -0.017(5)
C13 0.045(10) 0.030(8) 0.035(8) -0.004(7) -0.019(7) -0.017(7)
C14 0.079(13) 0.041(9) 0.034(8) 0.005(7) -0.031(9) -0.019(9)
C15 0.053(10) 0.029(8) 0.035(8) 0.001(7) -0.016(8) -0.001(7)
C16 0.059(11) 0.017(7) 0.038(8) -0.014(6) -0.013(8) -0.004(7)
C17 0.043(10) 0.059(10) 0.024(7) 0.003(7) -0.007(7) -0.039(9)
N21 0.044(6) 0.020(5) 0.040(5) -0.008(4) -0.013(5) -0.015(5)
C22 0.027(8) 0.033(8) 0.028(7) -0.003(6) -0.002(6) -0.023(7)
C23 0.038(10) 0.027(8) 0.045(9) -0.014(7) -0.005(8) -0.013(7)
C24 0.051(11) 0.073(11) 0.027(7) -0.009(8) -0.003(8) -0.036(10)
C25 0.039(10) 0.068(11) 0.042(9) -0.015(8) -0.009(8) -0.005(9)
C26 0.059(12) 0.044(9) 0.047(9) 0.002(8) -0.029(9) -0.016(9)
C27 0.053(11) 0.060(10) 0.014(6) -0.010(7) 0.001(7) -0.037(9)
N31 0.048(6) 0.027(5) 0.031(5) -0.009(4) -0.015(5) -0.016(4)
C32 0.028(9) 0.025(7) 0.043(8) 0.005(6) -0.016(7) -0.016(7)
C33 0.067(12) 0.023(7) 0.041(9) 0.000(7) -0.029(9) -0.023(8)
C34 0.054(11) 0.040(9) 0.069(11) -0.015(8) -0.020(10) -0.008(8)
C35 0.050(7) 0.046(7) 0.051(6) -0.006(5) -0.022(6) -0.010(6)
C36 0.053(7) 0.027(6) 0.047(6) -0.008(5) -0.018(5) -0.017(5)
C37 0.031(9) 0.044(9) 0.057(10) 0.001(8) -0.008(8) -0.008(8)
N41 0.027(5) 0.019(5) 0.029(5) 0.008(4) -0.011(4) -0.015(4)
C42 0.026(4) 0.024(4) 0.026(4) -0.004(3) -0.010(3) -0.010(3)
C43 0.020(8) 0.029(7) 0.048(8) 0.001(7) -0.016(7) -0.012(6)
C44 0.043(7) 0.025(6) 0.030(6) -0.008(5) -0.011(5) -0.016(5)
C45 0.066(11) 0.035(8) 0.017(7) -0.002(6) -0.022(7) -0.011(8)
C46 0.054(10) 0.023(7) 0.035(7) 0.009(6) -0.035(8) -0.012(7)
C47 0.064(12) 0.044(9) 0.044(8) -0.006(7) -0.031(9) -0.013(8)
N1 0.041(6) 0.034(5) 0.023(5) -0.004(4) -0.011(4) -0.010(5)
N2 0.048(6) 0.023(5) 0.027(5) -0.011(4) -0.015(4) -0.016(4)
N3 0.075(7) 0.037(5) 0.042(5) -0.002(4) -0.029(5) -0.030(5)
N4 0.096(10) 0.057(8) 0.041(7) 0.010(6) -0.037(7) -0.053(8)
C5 0.047(9) 0.040(8) 0.018(6) 0.003(6) -0.022(6) -0.018(7)
C51 0.056(10) 0.025(7) 0.030(7) -0.005(6) -0.017(7) -0.011(7)
C52 0.070(7) 0.051(7) 0.043(6) 0.006(5) -0.031(6) -0.028(6)
C53 0.065(7) 0.042(7) 0.054(7) -0.001(5) -0.025(6) -0.026(6)
N54 0.046(7) 0.025(6) 0.022(5) 0.005(5) -0.013(5) -0.021(5)
C55 0.054(10) 0.032(8) 0.028(7) 0.007(6) -0.014(7) -0.021(7)
C56 0.076(11) 0.039(8) 0.019(7) 0.005(6) -0.023(7) -0.036(8)
P1 0.050(3) 0.036(2) 0.072(3) -0.010(2) -0.011(2) -0.009(2)
F1 0.065(6) 0.063(6) 0.060(5) -0.020(5) -0.005(5) -0.014(5)
F2 0.065(7) 0.069(7) 0.125(8) -0.036(6) -0.022(6) -0.021(5)
F3 0.060(6) 0.047(5) 0.081(6) -0.008(5) -0.004(5) -0.013(5)
F4 0.086(7) 0.053(6) 0.078(6) -0.016(5) -0.016(5) -0.019(5)
F5 0.075(7) 0.071(7) 0.092(7) -0.014(5) -0.030(6) 0.017(6)
F6 0.063(7) 0.085(7) 0.093(7) -0.027(6) -0.025(6) 0.015(6)
Cl11 0.155(6) 0.067(4) 0.170(6) -0.006(4) -0.029(5) 0.029(4)
Cl12 0.113(4) 0.064(3) 0.128(4) -0.034(3) -0.006(3) -0.052(3)
C10 0.110(7) 0.112(7) 0.109(7) -0.024(3) -0.044(4) -0.022(3)
Cl21 0.255(14) 0.043(5) 0.070(6) 0.017(5) -0.060(8) -0.088(7)
Cl22 0.111(9) 0.038(5) 0.072(7) 0.006(5) -0.007(6) -0.024(6)
C20 0.10(3) 0.06(2) 0.05(2) -0.037(18) 0.039(19) -0.03(2)
Cl31 0.098(9) 0.065(7) 0.113(9) 0.030(7) -0.027(8) -0.023(6)
Cl32 0.106(9) 0.128(10) 0.095(8) -0.014(7) -0.025(7) 0.019(8)
C30 0.119(16) 0.120(17) 0.116(16) -0.018(8) -0.053(10) -0.010(8)
Cl41 0.67(3) 0.130(9) 0.283(16) -0.052(9) -0.16(2) 0.003(14)
C40 0.30(5) 0.31(5) 0.30(5) -0.064(13) -0.12(2) -0.038(11)

loop_
_atom_type_symbol
_atom_type_description
_atom_type_scat_dispersion_real
_atom_type_scat_dispersion_imag
_atom_type_scat_source
C C 0.0033 0.0016 'International Tables Vol C Tables 4.2.6.8 and 6.1.1.4'
H H 0 0 'International Tables Vol C Tables 4.2.6.8 and 6.1.1.4'
N N 0.0061 0.0033 'International Tables Vol C Tables 4.2.6.8 and 6.1.1.4'
O O 0.0106 0.006 'International Tables Vol C Tables 4.2.6.8 and 6.1.1.4'
F F 0.0171 0.0103 'International Tables Vol C Tables 4.2.6.8 and 6.1.1.4'
P P 0.1023 0.0942 'International Tables Vol C Tables 4.2.6.8 and 6.1.1.4'
Re Re -1.0185 7.231 'International Tables Vol C Tables 4.2.6.8 and 6.1.1.4'
Cl Cl 0.1484 0.1585 'International Tables Vol C Tables 4.2.6.8 and 6.1.1.4'

loop_
_exptl_crystal_face_index_h
_exptl_crystal_face_index_k
_exptl_crystal_face_index_l
_exptl_crystal_face_perp_dist
-1 -1 0 0.0103
1 1 0 0.0065
1 0 0 0.001
-1 0 0 0.0173
0 0 1 0.072
0 0 -1 0.0639

loop_
_geom_angle_atom_site_label_1
_geom_angle_atom_site_label_2
_geom_angle_atom_site_label_3
_geom_angle
_geom_angle_site_symmetry_1
_geom_angle_site_symmetry_3
C31 Re1 C21 87.3(6) . .
C31 Re1 C11 88.5(6) . .
C21 Re1 C11 90.0(6) . .
C31 Re1 N21 173.7(5) . .
C21 Re1 N21 97.5(5) . .
C11 Re1 N21 95.6(5) . .
C31 Re1 N11 100.5(5) . .
C21 Re1 N11 93.2(5) . .
C11 Re1 N11 170.6(5) . .
N21 Re1 N11 75.2(4) . .
C31 Re1 N2 90.9(4) . .
C21 Re1 N2 177.2(6) . .
C11 Re1 N2 92.2(4) . .
N21 Re1 N2 84.1(3) . .
N11 Re1 N2 85.0(3) . .
C41 Re2 C61 87.2(6) . .
C41 Re2 C71 89.9(6) . .
C61 Re2 C71 88.5(5) . .
C41 Re2 N31 173.9(5) . .
C61 Re2 N31 97.2(5) . .
C71 Re2 N31 94.4(5) . .
C41 Re2 N41 99.5(5) . .
C61 Re2 N41 172.9(5) . .
C71 Re2 N41 93.7(4) . .
N31 Re2 N41 75.9(4) . .
C41 Re2 N54 89.7(5) . .
C61 Re2 N54 92.4(5) . .
C71 Re2 N54 178.9(4) . .
N31 Re2 N54 85.9(4) . .
N41 Re2 N54 85.4(3) . .
O11 C11 Re1 178.1(12) . .
O21 C21 Re1 176.6(13) . .
O31 C31 Re1 178.8(11) . .
O41 C41 Re2 178.0(12) . .
O61 C61 Re2 178.5(14) . .
O71 C71 Re2 176.2(13) . .
C16 N11 C12 118.3(11) . .
C16 N11 Re1 127.5(8) . .
C12 N11 Re1 114.2(9) . .
N11 C12 C22 119.0(11) . .
N11 C12 C13 121.8(12) . .
C22 C12 C13 119.2(11) . .
C14 C13 C17 123.5(12) . .
C14 C13 C12 118.1(12) . .
C17 C13 C12 118.4(13) . .
C13 C14 C15 118.9(13) . .
C13 C14 H14 120.5 . .
C15 C14 H14 120.5 . .
C16 C15 C14 121.2(14) . .
C16 C15 H15 119.4 . .
C14 C15 H15 119.4 . .
N11 C16 C15 121.6(12) . .
N11 C16 H16 119.2 . .
C15 C16 H16 119.2 . .
C27 C17 C13 122.0(13) . .
C27 C17 H17 119 . .
C13 C17 H17 119 . .
C26 N21 C22 115.0(11) . .
C26 N21 Re1 128.9(9) . .
C22 N21 Re1 116.0(9) . .
N21 C22 C12 115.4(11) . .
N21 C22 C23 122.7(13) . .
C12 C22 C23 121.8(12) . .
C24 C23 C22 117.9(13) . .
C24 C23 C27 123.9(13) . .
C22 C23 C27 118.2(13) . .
C25 C24 C23 121.7(14) . .
C25 C24 H24 119.2 . .
C23 C24 H24 119.2 . .
C24 C25 C26 114.7(14) . .
C24 C25 H25 122.7 . .
C26 C25 H25 122.7 . .
N21 C26 C25 128.0(13) . .
N21 C26 H26 116 . .
C25 C26 H26 116 . .
C17 C27 C23 120.3(12) . .
C17 C27 H27 119.9 . .
C23 C27 H27 119.9 . .
C36 N31 C32 116.3(11) . .
C36 N31 Re2 127.9(9) . .
C32 N31 Re2 115.7(8) . .
N31 C32 C33 123.0(11) . .
N31 C32 C42 116.5(12) . .
C33 C32 C42 120.5(13) . .
C32 C33 C34 118.4(14) . .
C32 C33 C37 119.8(12) . .
C34 C33 C37 121.8(15) . .
C35 C34 C33 120.2(15) . .
C35 C34 H34 119.9 . .
C33 C34 H34 119.9 . .
C34 C35 C36 119.5(14) . .
C34 C35 H35 120.3 . .
C36 C35 H35 120.3 . .
N31 C36 C35 122.5(13) . .
N31 C36 H36 118.7 . .
C35 C36 H36 118.7 . .
C47 C37 C33 117.2(14) . .
C47 C37 H37 121.4 . .
C33 C37 H37 121.4 . .
C46 N41 C42 116.2(11) . .
C46 N41 Re2 129.2(9) . .
C42 N41 Re2 114.7(7) . .
N41 C42 C43 121.7(11) . .
N41 C42 C32 117.2(11) . .
C43 C42 C32 121.1(12) . .
C44 C43 C42 118.7(12) . .
C44 C43 C47 125.6(13) . .
C42 C43 C47 115.8(11) . .
C45 C44 C43 119.5(12) . .
C45 C44 H44 120.2 . .
C43 C44 H44 120.2 . .
C44 C45 C46 119.5(12) . .
C44 C45 H45 120.2 . .
C46 C45 H45 120.2 . .
N41 C46 C45 124.4(13) . .
N41 C46 H46 117.8 . .
C45 C46 H46 117.8 . .
C37 C47 C43 125.5(14) . .
C37 C47 H47 117.3 . .
C43 C47 H47 117.3 . .
C5 N1 N2 102.3(8) . .
N3 N2 N1 112.0(9) . .
N3 N2 Re1 123.6(7) . .
N1 N2 Re1 124.3(7) . .
N2 N3 N4 108.4(9) . .
C5 N4 N3 103.4(9) . .
N1 C5 N4 113.9(10) . .
N1 C5 C51 124.5(10) . .
N4 C5 C51 121.7(10) . .
C52 C51 C56 116.4(11) . .
C52 C51 C5 120.5(11) . .
C56 C51 C5 123.0(11) . .
C53 C52 C51 119.7(12) . .
C53 C52 H52 120.2 . .
C51 C52 H52 120.2 . .
N54 C53 C52 124.0(12) . .
N54 C53 H53 118 . .
C52 C53 H53 118 . .
C55 N54 C53 116.2(10) . .
C55 N54 Re2 121.6(8) . .
C53 N54 Re2 121.3(8) . .
N54 C55 C56 124.5(11) . .
N54 C55 H55 117.8 . .
C56 C55 H55 117.8 . .
C51 C56 C55 119.1(11) . .
C51 C56 H56 120.5 . .
C55 C56 H56 120.5 . .
F5 P1 F4 92.0(6) . .
F5 P1 F3 90.8(5) . .
F4 P1 F3 91.2(5) . .
F5 P1 F6 178.5(6) . .
F4 P1 F6 89.3(6) . .
F3 P1 F6 90.0(5) . .
F5 P1 F1 90.5(5) . .
F4 P1 F1 90.3(5) . .
F3 P1 F1 177.9(5) . .
F6 P1 F1 88.6(5) . .
F5 P1 F2 89.2(6) . .
F4 P1 F2 178.8(6) . .
F3 P1 F2 88.6(5) . .
F6 P1 F2 89.5(6) . .
F1 P1 F2 89.8(5) . .
Cl11 C10 Cl12 118.9(11) . .
Cl11 C10 H10A 107.6 . .
Cl12 C10 H10A 107.6 . .
Cl11 C10 H10B 107.6 . .
Cl12 C10 H10B 107.6 . .
H10A C10 H10B 107 . .
Cl21 C20 Cl22 119(2) . .
Cl21 C20 H20A 107.6 . .
Cl22 C20 H20A 107.6 . .
Cl21 C20 H20B 107.6 . .
Cl22 C20 H20B 107.6 . .
H20A C20 H20B 107 . .
Cl31 C30 Cl32 114.7(15) . .
Cl31 C30 H30A 108.6 . .
Cl32 C30 H30A 108.6 . .
Cl31 C30 H30B 108.6 . .
Cl32 C30 H30B 108.6 . .
H30A C30 H30B 107.6 . .
Cl41 C40 Cl41 102(4) . 2_676
Cl41 C40 H40A 111.4 . .
Cl41 C40 H40A 111.4 2_676 .
Cl41 C40 H40B 111.4 . .
Cl41 C40 H40B 111.4 2_676 .
H40A C40 H40B 109.3 . .

loop_
_geom_bond_atom_site_label_1
_geom_bond_atom_site_label_2
_geom_bond_distance
_geom_bond_site_symmetry_2
Re1 C31 1.906(14) .
Re1 C21 1.922(16) .
Re1 C11 1.925(15) .
Re1 N21 2.161(11) .
Re1 N11 2.176(10) .
Re1 N2 2.193(8) .
Re2 C41 1.749(17) .
Re2 C61 1.827(16) .
Re2 C71 1.939(14) .
Re2 N31 2.138(11) .
Re2 N41 2.168(10) .
Re2 N54 2.223(9) .
C11 O11 1.157(14) .
C21 O21 1.178(15) .
C31 O31 1.153(13) .
C41 O41 1.243(16) .
C61 O61 1.218(16) .
C71 O71 1.134(13) .
N11 C16 1.352(16) .
N11 C12 1.370(14) .
C12 C22 1.387(17) .
C12 C13 1.433(16) .
C13 C14 1.378(18) .
C13 C17 1.415(17) .
C14 C15 1.386(17) .
C14 H14 0.95 .
C15 C16 1.378(16) .
C15 H15 0.95 .
C16 H16 0.95 .
C17 C27 1.356(18) .
C17 H17 0.95 .
N21 C26 1.310(16) .
N21 C22 1.384(14) .
C22 C23 1.408(17) .
C23 C24 1.386(18) .
C23 C27 1.431(18) .
C24 C25 1.376(18) .
C24 H24 0.95 .
C25 C26 1.418(19) .
C25 H25 0.95 .
C26 H26 0.95 .
C27 H27 0.95 .
N31 C36 1.364(14) .
N31 C32 1.366(15) .
C32 C33 1.370(18) .
C32 C42 1.419(16) .
C33 C34 1.388(17) .
C33 C37 1.469(19) .
C34 C35 1.338(18) .
C34 H34 0.95 .
C35 C36 1.382(18) .
C35 H35 0.95 .
C36 H36 0.95 .
C37 C47 1.341(17) .
C37 H37 0.95 .
N41 C46 1.324(13) .
N41 C42 1.357(14) .
C42 C43 1.411(16) .
C43 C44 1.364(15) .
C43 C47 1.424(18) .
C44 C45 1.332(17) .
C44 H44 0.95 .
C45 C46 1.375(16) .
C45 H45 0.95 .
C46 H46 0.95 .
C47 H47 0.95 .
N1 C5 1.334(14) .
N1 N2 1.344(11) .
N2 N3 1.306(12) .
N3 N4 1.361(13) .
N4 C5 1.339(13) .
C5 C51 1.470(15) .
C51 C52 1.373(16) .
C51 C56 1.378(15) .
C52 C53 1.372(17) .
C52 H52 0.95 .
C53 N54 1.323(15) .
C53 H53 0.95 .
N54 C55 1.300(14) .
C55 C56 1.384(15) .
C55 H55 0.95 .
C56 H56 0.95 .
P1 F5 1.555(9) .
P1 F4 1.586(9) .
P1 F3 1.591(9) .
P1 F6 1.597(10) .
P1 F1 1.598(8) .
P1 F2 1.609(10) .
Cl11 C10 1.589(14) .
Cl12 C10 1.709(14) .
C10 H10A 0.99 .
C10 H10B 0.99 .
Cl21 C20 1.65(3) .
Cl22 C20 1.67(3) .
C20 H20A 0.99 .
C20 H20B 0.99 .
Cl31 C30 1.741(19) .
Cl32 C30 1.747(19) .
C30 H30A 0.99 .
C30 H30B 0.99 .
Cl41 C40 1.71(2) .
Cl41 C40 2.05(10) 2_676
C40 Cl41 2.05(10) 2_676
C40 H40A 0.99 .
C40 H40B 0.99 .
